data_2208304
loop_
_publ_author_name
'S. Balamurugan'
'A. Thiruvalluvar'
'Balakrishna Kalluraya'

_publ_section_title
;
 4-Methylacetophenone
 [(2-methyl-4-nitro-1<i>H</i>-imidazol-1-yl)acetyl]hydrazone
;
_journal_coeditor_code CV6644
_journal_issue 3
_journal_name_full 'Acta Crystallographica Section E'
_journal_page_first o1126
_journal_page_last o1128
_journal_paper_doi 10.1107/S1600536806005794
_journal_volume 62
_journal_year 2006
_chemical_formula_iupac 'C15 H17 N5 O3'
_chemical_formula_moiety 'C15 H17 N5 O3'
_chemical_formula_structural 'C15 H17 N5 O3'
_chemical_formula_sum 'C15 H17 N5 O3'
_chemical_formula_weight 315.34
_chemical_melting_point .524E-305
_chemical_name_common imidazoacethydrazone
_chemical_name_systematic
;
4-Methylacetophenone [(2-methyl-4-nitro-1H-imidazol-1-yl)acetyl]hydrazone
;
_space_group_IT_number 14
_symmetry_cell_setting monoclinic
_symmetry_space_group_name_Hall '-P 2ybc'
_symmetry_space_group_name_H-M 'P 1 21/c 1'
_atom_sites_solution_hydrogens geom
_atom_sites_solution_primary direct
_atom_sites_solution_secondary difmap
_cell_angle_alpha 90
_cell_angle_beta 89.46(8)
_cell_angle_gamma 90
_cell_formula_units_Z 4
_cell_length_a 8.423(2)
_cell_length_b 10.577(4)
_cell_length_c 17.97(3)
_cell_measurement_reflns_used 25
_cell_measurement_temperature 298(2)
_cell_measurement_theta_max 25
_cell_measurement_theta_min 15
_cell_volume 1601(3)
_computing_cell_refinement 'CAD-4 Software'
_computing_data_collection 'CAD-4 Software (Enraf--Nonius, 1989)'
_computing_data_reduction 'XCAD4 (Farrugia, 1999)'
_computing_molecular_graphics 'ORTEP-3 (Farrugia, 1997)'
_computing_publication_material 'PLATON (Spek, 2003)'
_computing_structure_refinement 'SHELXL97 (Sheldrick, 1997)'
_computing_structure_solution 'SIR2004 (Burla <i>et al.</i>,  2004)'
_diffrn_ambient_temperature 298(2)
_diffrn_measured_fraction_theta_full 0.999
_diffrn_measured_fraction_theta_max 0.999
_diffrn_measurement_device_type 'Enraf--Nonius CAD-4'
_diffrn_measurement_method \w-2\q
_diffrn_radiation_monochromator graphite
_diffrn_radiation_source 'fine-focus sealed tube'
_diffrn_radiation_type CuK\a
_diffrn_radiation_wavelength 1.54180
_diffrn_reflns_av_R_equivalents 0.0657
_diffrn_reflns_av_sigmaI/netI 0.0263
_diffrn_reflns_limit_h_max 10
_diffrn_reflns_limit_h_min 0
_diffrn_reflns_limit_k_max 12
_diffrn_reflns_limit_k_min 0
_diffrn_reflns_limit_l_max 21
_diffrn_reflns_limit_l_min -21
_diffrn_reflns_number 3111
_diffrn_reflns_reduction_process
;
;
_diffrn_reflns_theta_full 67.98
_diffrn_reflns_theta_max 67.98
_diffrn_reflns_theta_min 4.85
_diffrn_standards_decay_% 0
_diffrn_standards_interval_time 60
_diffrn_standards_number 2
_exptl_absorpt_coefficient_mu 0.784
_exptl_absorpt_correction_T_max 0.9257
_exptl_absorpt_correction_T_min 0.7988
_exptl_absorpt_correction_type psi-scan
_exptl_absorpt_process_details '(North <i>et al.</i>,  1968)'
_exptl_crystal_colour Colourless
_exptl_crystal_density_diffrn 1.308
_exptl_crystal_density_method 'Not Measured'
_exptl_crystal_description Plate
_exptl_crystal_F_000 664
_exptl_crystal_size_max 0.3
_exptl_crystal_size_mid 0.1
_exptl_crystal_size_min 0.1
_refine_diff_density_max 0.339
_refine_diff_density_min -0.201
_refine_ls_extinction_method none
_refine_ls_goodness_of_fit_ref 1.142
_refine_ls_hydrogen_treatment constr
_refine_ls_matrix_type full
_refine_ls_number_parameters 208
_refine_ls_number_reflns 2902
_refine_ls_number_restraints 0
_refine_ls_restrained_S_all 1.142
_refine_ls_R_factor_all 0.0690
_refine_ls_R_factor_gt 0.0653
_refine_ls_shift/su_max 0.000
_refine_ls_shift/su_mean 0
_refine_ls_structure_factor_coef Fsqd
_refine_ls_weighting_details 'calc w=1/[\s^2^(Fo^2^)+(0.1295P)^2^+1.2895P] where P=(Fo^2^+2Fc^2^)/3'
_refine_ls_weighting_scheme calc
_refine_ls_wR_factor_gt 0.2543
_refine_ls_wR_factor_ref 0.2560
_reflns_number_gt 2512
_reflns_number_total 2902
_reflns_threshold_expression I>2\s(I)
_cod_data_source_file cv6644.cif
_cod_data_source_block I
_cod_depositor_comments
;
The following automatic conversions were performed:
'_symmetry_cell_setting' value 'Monoclinic' changed to 'monoclinic'
according to '/home/saulius/struct/CIF-dictionaries/cif_core.dic'
dictionary named 'cif_core.dic' version 2.4.1 from 2010-06-29.

Automatic conversion script
Id: cif_fix_enum 1527 2010-12-29 10:47:43Z saulius 

The following automatic conversions were performed:

'_symmetry_cell_setting' value 'Monoclinic' changed to 'monoclinic'
according to /home/saulius/struct/CIF-dictionaries/cif_core.dic
dictionary named 'cif_core.dic' version 2.4.1 from 2010-06-29.

Automatic conversion script
Id: cif_fix_values 1715 2011-07-08 13:25:40Z adriana 
;
_cod_original_sg_symbol_H-M 'P 21/c'
_cod_database_code 2208304

loop_
_symmetry_equiv_pos_site_id
_symmetry_equiv_pos_as_xyz
1 x,y,z
2 -x,1/2+y,1/2-z
3 -x,-y,-z
4 x,1/2-y,1/2+z

loop_
_atom_site_aniso_label
_atom_site_aniso_U_11
_atom_site_aniso_U_22
_atom_site_aniso_U_33
_atom_site_aniso_U_12
_atom_site_aniso_U_13
_atom_site_aniso_U_23
O12 0.124(2) 0.0447(14) 0.0592(15) -0.0217(14) 0.0161(14) -0.0018(12)
O41 0.0594(18) 0.088(2) 0.162(4) 0.0102(15) 0.0142(19) -0.026(2)
O42 0.098(2) 0.0545(17) 0.095(2) 0.0159(14) 0.0031(16) -0.0164(15)
N1 0.0620(16) 0.0339(13) 0.0473(14) -0.0063(11) 0.0037(11) -0.0038(10)
N3 0.0639(17) 0.0463(16) 0.0621(18) 0.0013(12) 0.0037(13) -0.0082(13)
N4 0.0696(19) 0.0400(16) 0.0734(19) 0.0039(13) 0.0100(14) -0.0011(14)
N13 0.090(2) 0.0371(14) 0.0507(16) -0.0131(13) 0.0103(14) -0.0089(12)
N14 0.0768(18) 0.0319(13) 0.0521(15) -0.0008(12) -0.0010(13) 0.0007(11)
C2 0.0651(18) 0.0395(16) 0.0449(16) -0.0009(13) -0.0052(13) 0.0038(13)
C4 0.0602(19) 0.0397(17) 0.0574(19) 0.0003(13) 0.0073(14) -0.0028(14)
C5 0.0524(17) 0.0400(16) 0.0579(18) -0.0064(13) 0.0062(13) 0.0024(14)
C11 0.070(2) 0.0378(16) 0.0482(17) -0.0047(14) 0.0043(14) 0.0008(13)
C12 0.078(2) 0.0329(16) 0.0507(18) -0.0032(14) 0.0087(15) -0.0033(13)
C15 0.076(2) 0.0469(19) 0.0546(19) 0.0000(15) -0.0034(16) -0.0097(15)
C16 0.123(4) 0.072(3) 0.046(2) -0.012(2) 0.001(2) -0.0156(18)
C17 0.077(2) 0.0494(19) 0.0493(18) 0.0018(16) -0.0131(16) -0.0085(15)
C18 0.097(3) 0.049(2) 0.070(2) 0.0100(19) -0.010(2) -0.0082(18)
C19 0.106(3) 0.051(2) 0.103(4) 0.004(2) -0.029(3) -0.020(2)
C20 0.099(3) 0.0332(18) 0.086(3) -0.0009(17) -0.036(2) -0.0040(17)
C21 0.092(3) 0.049(2) 0.074(2) -0.0074(19) -0.016(2) -0.0005(19)
C22 0.080(2) 0.0417(18) 0.069(2) 0.0021(16) -0.0048(18) -0.0064(16)
C23 0.141(5) 0.037(2) 0.128(4) -0.011(2) -0.040(4) 0.003(2)
C24 0.067(2) 0.068(3) 0.090(3) 0.0099(18) -0.006(2) -0.023(2)

loop_
_atom_site_type_symbol
_atom_site_label
_atom_site_fract_x
_atom_site_fract_y
_atom_site_fract_z
_atom_site_U_iso_or_equiv
_atom_site_thermal_displace_type
_atom_site_occupancy
O O12 0.4591(4) 1.0360(2) 0.08760(15) 0.0761(10) Uani 1.000
O O41 -0.0500(4) 1.2251(3) 0.2636(3) 0.1033(16) Uani 1.000
O O42 0.1268(4) 1.3437(3) 0.31357(19) 0.0825(11) Uani 1.000
N N1 0.3216(3) 0.9911(2) 0.21945(14) 0.0478(8) Uani 1.000
N N3 0.3600(3) 1.1705(3) 0.27901(17) 0.0575(10) Uani 1.000
N N4 0.0868(4) 1.2472(3) 0.28163(18) 0.0611(10) Uani 1.000
N N13 0.4002(4) 0.8454(3) 0.03981(16) 0.0593(10) Uani 1.000
N N14 0.3374(3) 0.7258(2) 0.05162(16) 0.0536(9) Uani 1.000
C C2 0.4307(4) 1.0689(3) 0.25197(17) 0.0498(10) Uani 1.000
C C4 0.2055(4) 1.1548(3) 0.26327(19) 0.0525(11) Uani 1.000
C C5 0.1775(4) 1.0444(3) 0.22681(19) 0.0502(10) Uani 1.000
C C11 0.3546(4) 0.8815(3) 0.17312(18) 0.0520(10) Uani 1.000
C C12 0.4085(4) 0.9265(3) 0.09706(18) 0.0539(10) Uani 1.000
C C15 0.3305(4) 0.6525(3) -0.0052(2) 0.0592(11) Uani 1.000
C C16 0.3859(6) 0.6823(4) -0.0796(2) 0.0804(18) Uani 1.000
C C17 0.2593(4) 0.5240(3) 0.01097(19) 0.0585(11) Uani 1.000
C C18 0.2877(5) 0.4236(4) -0.0378(2) 0.0720(14) Uani 1.000
C C19 0.2214(6) 0.3092(4) -0.0232(3) 0.0865(18) Uani 1.000
C C20 0.1185(5) 0.2868(3) 0.0385(3) 0.0725(15) Uani 1.000
C C21 0.0926(5) 0.3889(4) 0.0839(3) 0.0716(14) Uani 1.000
C C22 0.1591(5) 0.5055(3) 0.0710(2) 0.0636(11) Uani 1.000
C C23 0.0406(7) 0.1624(4) 0.0473(4) 0.102(2) Uani 1.000
C C24 0.6011(5) 1.0395(4) 0.2551(3) 0.0750(16) Uani 1.000
H H5 0.08064 1.01301 0.21064 0.0602 Uiso 1.000
H H11A 0.43694 0.83032 0.19555 0.0623 Uiso 1.000
H H11B 0.25981 0.83010 0.16862 0.0623 Uiso 1.000
H H13 0.43347 0.86733 -0.00371 0.0713 Uiso 1.000
H H16A 0.49766 0.69985 -0.07857 0.1201 Uiso 1.000
H H16B 0.36662 0.61165 -0.11181 0.1201 Uiso 1.000
H H16C 0.33021 0.75506 -0.09768 0.1201 Uiso 1.000
H H18 0.35144 0.43504 -0.07978 0.0864 Uiso 1.000
H H19 0.24430 0.24228 -0.05519 0.1041 Uiso 1.000
H H21 0.02693 0.37881 0.12538 0.0861 Uiso 1.000
H H22 0.13630 0.57231 0.10303 0.0765 Uiso 1.000
H H23A 0.07799 0.10611 0.00903 0.1524 Uiso 1.000
H H23B 0.06537 0.12792 0.09519 0.1524 Uiso 1.000
H H23C -0.07231 0.17239 0.04325 0.1524 Uiso 1.000
H H24A 0.62064 0.95939 0.23157 0.1120 Uiso 1.000
H H24B 0.66027 1.10418 0.22965 0.1120 Uiso 1.000
H H24C 0.63366 1.03557 0.30611 0.1120 Uiso 1.000

loop_
_atom_type_symbol
_atom_type_description
_atom_type_scat_dispersion_real
_atom_type_scat_dispersion_imag
_atom_type_scat_source
O O 0.0492 0.0322 'International Tables Vol C Tables 4.2.6.8 and 6.1.1.4'
N N 0.0311 0.0180 'International Tables Vol C Tables 4.2.6.8 and 6.1.1.4'
H H 0.0000 0.0000 'International Tables Vol C Tables 4.2.6.8 and 6.1.1.4'
C C 0.0181 0.0091 'International Tables Vol C Tables 4.2.6.8 and 6.1.1.4'

loop_
_geom_angle_atom_site_label_1
_geom_angle_atom_site_label_2
_geom_angle_atom_site_label_3
_geom_angle
_geom_angle_publ_flag
C2 N1 C5 108.4(3) yes
C2 N1 C11 126.8(3) yes
C5 N1 C11 124.0(3) yes
C2 N3 C4 104.9(3) yes
O41 N4 O42 123.4(4) yes
O41 N4 C4 117.7(3) yes
O42 N4 C4 118.9(3) yes
N14 N13 C12 119.2(3) yes
N13 N14 C15 116.7(3) yes
C12 N13 H13 120.00 no
N14 N13 H13 120.00 no
N1 C2 C24 123.3(3) yes
N1 C2 N3 110.2(3) yes
N3 C2 C24 126.6(3) yes
N3 C4 C5 112.3(3) yes
N4 C4 C5 124.9(3) yes
N3 C4 N4 122.8(3) yes
N1 C5 C4 104.3(3) yes
N1 C11 C12 108.7(3) yes
O12 C12 N13 120.7(3) yes
N13 C12 C11 118.3(3) yes
O12 C12 C11 121.0(3) yes
N14 C15 C17 114.3(3) yes
C16 C15 C17 119.8(3) no
N14 C15 C16 125.9(3) yes
C18 C17 C22 118.9(3) no
C15 C17 C18 119.8(3) no
C15 C17 C22 121.1(3) no
C17 C18 C19 119.3(4) no
C18 C19 C20 123.1(4) no
C19 C20 C23 119.9(4) no
C19 C20 C21 115.2(4) no
C21 C20 C23 124.8(5) no
C20 C21 C22 123.0(4) no
C17 C22 C21 120.4(4) no
N1 C5 H5 128.00 no
C4 C5 H5 128.00 no
N1 C11 H11A 110.00 no
N1 C11 H11B 110.00 no
C12 C11 H11A 110.00 no
C12 C11 H11B 110.00 no
H11A C11 H11B 108.00 no
C15 C16 H16A 109.00 no
C15 C16 H16B 109.00 no
C15 C16 H16C 109.00 no
H16A C16 H16B 109.00 no
H16A C16 H16C 110.00 no
H16B C16 H16C 110.00 no
C17 C18 H18 120.00 no
C19 C18 H18 120.00 no
C18 C19 H19 118.00 no
C20 C19 H19 118.00 no
C20 C21 H21 118.00 no
C22 C21 H21 118.00 no
C17 C22 H22 120.00 no
C21 C22 H22 120.00 no
C20 C23 H23A 109.00 no
C20 C23 H23B 110.00 no
C20 C23 H23C 109.00 no
H23A C23 H23B 110.00 no
H23A C23 H23C 109.00 no
H23B C23 H23C 109.00 no
C2 C24 H24A 109.00 no
C2 C24 H24B 109.00 no
C2 C24 H24C 109.00 no
H24A C24 H24B 109.00 no
H24A C24 H24C 109.00 no
H24B C24 H24C 110.00 no

loop_
_geom_bond_atom_site_label_1
_geom_bond_atom_site_label_2
_geom_bond_distance
_geom_bond_publ_flag
O12 C12 1.245(4) yes
O41 N4 1.222(5) yes
O42 N4 1.220(5) yes
N1 C2 1.369(5) yes
N1 C5 1.344(5) yes
N1 C11 1.453(5) yes
N3 C2 1.319(5) yes
N3 C4 1.345(5) yes
N4 C4 1.434(5) yes
N13 N14 1.387(5) yes
N13 C12 1.342(5) yes
N14 C15 1.284(5) yes
N13 H13 0.8600 no
C2 C24 1.470(6) no
C4 C5 1.361(5) no
C11 C12 1.513(5) no
C15 C16 1.447(6) no
C15 C17 1.513(5) no
C17 C22 1.377(6) no
C17 C18 1.396(6) no
C18 C19 1.357(7) no
C19 C20 1.421(8) no
C20 C23 1.478(6) no
C20 C21 1.370(7) no
C21 C22 1.373(6) no
C5 H5 0.9300 no
C11 H11A 0.9700 no
C11 H11B 0.9700 no
C16 H16A 0.9600 no
C16 H16B 0.9600 no
C16 H16C 0.9600 no
C18 H18 0.9300 no
C19 H19 0.9300 no
C21 H21 0.9300 no
C22 H22 0.9300 no
C23 H23A 0.9600 no
C23 H23B 0.9600 no
C23 H23C 0.9600 no
C24 H24A 0.9600 no
C24 H24B 0.9600 no
C24 H24C 0.9600 no

loop_
_geom_contact_atom_site_label_1
_geom_contact_atom_site_label_2
_geom_contact_distance
_geom_contact_site_symmetry_2
_geom_contact_publ_flag
O12 N1 2.670(6) . no
O12 C2 2.982(6) . no
O12 C24 3.250(8) . no
O12 N13 2.858(6) 3_675 no
O12 C16 3.256(7) 3_675 no
O41 C11 3.249(7) 2_555 no
O42 N3 2.753(6) . no
O42 C5 3.411(7) 2_555 no
O42 C24 3.318(8) 2_655 no
O12 H16C 2.8400 3_675 no
O12 H13 2.0300 3_675 no
O12 H16A 2.8200 3_675 no
O41 H5 2.6700 . no
O41 H24B 2.8300 1_455 no
O41 H11B 2.4100 2_555 no
O42 H5 2.5400 2_555 no
O42 H24A 2.5800 2_655 no
O42 H19 2.7200 4_565 no
N1 O12 2.670(6) . no
N3 O42 2.753(6) . no
N3 C11 3.397(7) 2_655 no
N13 O12 2.858(6) 3_675 no
N3 H11A 2.4500 2_655 no
N3 H18 2.7700 4_565 no
N13 H16A 2.7500 . no
N13 H16C 2.7200 . no
N14 H11A 2.9400 . no
N14 H11B 2.4600 . no
N14 H22 2.5200 . no
C2 O12 2.982(6) . no
C5 O42 3.411(7) 2_545 no
C11 O41 3.249(7) 2_545 no
C11 N3 3.397(7) 2_645 no
C12 C24 3.495(8) . no
C15 C18 3.411(8) 3_665 no
C16 O12 3.256(7) 3_675 no
C17 C21 3.555(8) 3_565 no
C18 C15 3.411(8) 3_665 no
C21 C17 3.555(8) 3_565 no
C24 O12 3.250(8) . no
C24 C12 3.495(8) . no
C24 O42 3.318(8) 2_645 no
C2 H18 3.0900 4_565 no
C5 H23B 2.7000 1_565 no
C11 H24A 2.6200 . no
C12 H13 3.0500 3_675 no
C12 H24A 3.0400 . no
C15 H23C 2.9400 3_565 no
C16 H13 2.4200 . no
C16 H18 2.6300 . no
C18 H16A 3.0700 3_665 no
C18 H16B 2.4800 . no
C19 H16A 3.0100 3_665 no
C22 H24C 2.8500 2_645 no
C24 H11A 2.8200 . no
H5 O41 2.6700 . no
H5 H11B 2.5600 . no
H5 H23B 2.4100 1_565 no
H5 O42 2.5400 2_545 no
H11A N14 2.9400 . no
H11A C24 2.8200 . no
H11A H24A 2.1700 . no
H11A N3 2.4500 2_645 no
H11B N14 2.4600 . no
H11B H5 2.5600 . no
H11B O41 2.4100 2_545 no
H13 C16 2.4200 . no
H13 H16A 2.2900 . no
H13 H16C 2.2500 . no
H13 O12 2.0300 3_675 no
H13 C12 3.0500 3_675 no
H16A N13 2.7500 . no
H16A H13 2.2900 . no
H16A O12 2.8200 3_675 no
H16A C18 3.0700 3_665 no
H16A C19 3.0100 3_665 no
H16B C18 2.4800 . no
H16B H18 1.9600 . yes
H16C N13 2.7200 . no
H16C H13 2.2500 . no
H16C O12 2.8400 3_675 no
H16C H23C 2.4900 3_565 no
H18 C16 2.6300 . no
H18 H16B 1.9600 . no
H18 N3 2.7700 4_564 no
H18 C2 3.0900 4_564 no
H19 H23A 2.3100 . no
H19 O42 2.7200 4_564 no
H22 N14 2.5200 . no
H22 H24C 2.5800 2_645 no
H23A H19 2.3100 . no
H23B C5 2.7000 1_545 no
H23B H5 2.4100 1_545 no
H23C C15 2.9400 3_565 no
H23C H16C 2.4900 3_565 no
H24A C11 2.6200 . no
H24A C12 3.0400 . no
H24A H11A 2.1700 . no
H24A O42 2.5800 2_645 no
H24B O41 2.8300 1_655 no
H24C C22 2.8500 2_655 no
H24C H22 2.5800 2_655 no

loop_
_geom_hbond_atom_site_label_D
_geom_hbond_atom_site_label_H
_geom_hbond_atom_site_label_A
_geom_hbond_site_symmetry_A
_geom_hbond_distance_DH
_geom_hbond_distance_HA
_geom_hbond_distance_DA
_geom_hbond_angle_DHA
_geom_hbond_publ_flag
N13 H13 O12 3_675 0.86 2.03 2.858(6) 162 yes
C5 H5 O42 2_545 0.93 2.54 3.411(7) 156 yes
C11 H11A N3 2_645 0.97 2.45 3.397(7) 165 yes
C11 H11B O41 2_545 0.97 2.41 3.249(7) 145 yes
C24 H24A O42 2_645 0.96 2.58 3.318(8) 134 yes

loop_
_geom_torsion_atom_site_label_1
_geom_torsion_atom_site_label_2
_geom_torsion_atom_site_label_3
_geom_torsion_atom_site_label_4
_geom_torsion
_geom_torsion_publ_flag
C5 N1 C2 N3 -0.7(4) no
C5 N1 C2 C24 179.3(4) no
C11 N1 C2 N3 169.1(3) no
C11 N1 C2 C24 -11.0(5) no
C2 N1 C5 C4 0.7(4) no
C11 N1 C5 C4 -169.4(3) no
C2 N1 C11 C12 -75.3(4) no
C5 N1 C11 C12 93.0(4) no
C4 N3 C2 N1 0.3(4) no
C4 N3 C2 C24 -179.6(4) no
C2 N3 C4 N4 -178.2(3) no
C2 N3 C4 C5 0.2(4) no
O41 N4 C4 N3 178.6(4) no
O41 N4 C4 C5 0.4(6) no
O42 N4 C4 N3 -0.8(5) no
O42 N4 C4 C5 -178.9(4) no
C12 N13 N14 C15 179.2(3) no
N14 N13 C12 O12 -177.5(3) no
N14 N13 C12 C11 2.4(5) no
N13 N14 C15 C16 1.7(5) no
N13 N14 C15 C17 -179.4(3) no
N3 C4 C5 N1 -0.6(4) no
N4 C4 C5 N1 177.8(3) no
N1 C11 C12 O12 19.3(4) no
N1 C11 C12 N13 -160.6(3) no
N14 C15 C17 C22 23.2(5) no
C16 C15 C17 C18 18.5(5) no
N14 C15 C17 C18 -160.5(3) no
C16 C15 C17 C22 -157.8(4) no
C15 C17 C18 C19 -179.1(4) no
C22 C17 C18 C19 -2.7(6) no
C18 C17 C22 C21 2.2(6) no
C15 C17 C22 C21 178.5(4) no
C17 C18 C19 C20 2.4(7) no
C18 C19 C20 C23 175.0(5) no
C18 C19 C20 C21 -1.3(7) no
C19 C20 C21 C22 0.7(7) no
C23 C20 C21 C22 -175.5(5) no
C20 C21 C22 C17 -1.2(7) no

loop_
_cod_related_entry_id
_cod_related_entry_database
_cod_related_entry_code
1 ChemSpider 21179676
